data_8102596
loop_
_publ_author_name
'Chenzhong Cao'
'Yueping Shan'

_publ_section_title
;
 Crystal structure of 2,2-bis(4-chlorophenoxy)benzo[d][1,3]dioxole,
 C19H12Cl2O4
;
_journal_issue 4
_journal_name_full 'Zeitschrift f\"ur Kristallographie - New Crystal Structures'
_journal_page_first 723
_journal_volume 224
_journal_year 2009
_chemical_formula_sum 'C19 H12 Cl2 O4'
_chemical_formula_weight 375.19
_chemical_name_systematic
; 
2,2-bis(4-chlorophenoxy)benzo[d][1,3]dioxole, 
  C~19~H~12~Cl~2~O~4~ 
;
_space_group_IT_number 19
_symmetry_cell_setting orthorhombic
_symmetry_space_group_name_Hall 'P 2ac 2ab'
_symmetry_space_group_name_H-M 'P 21 21 21'
_atom_sites_solution_hydrogens geom
_atom_sites_solution_primary direct
_atom_sites_solution_secondary difmap
_audit_creation_method SHELXL-97
_cell_angle_alpha 90.00
_cell_angle_beta 90.00
_cell_angle_gamma 90.00
_cell_formula_units_Z 4
_cell_length_a 6.3193(6)
_cell_length_b 10.1109(10)
_cell_length_c 26.565(3)
_cell_measurement_reflns_used 3478
_cell_measurement_temperature 296(2)
_cell_measurement_theta_max 23.84
_cell_measurement_theta_min 2.53
_cell_volume 1697.3(3)
_computing_cell_refinement 'Bruker SMART'
_computing_data_collection 'Bruker SMART'
_computing_data_reduction 'Bruker SAINT'
_computing_molecular_graphics 'Bruker SHELXTL'
_computing_publication_material 'Bruker SHELXTL'
_computing_structure_refinement 'SHELXL-97 (Sheldrick, 1997)'
_computing_structure_solution 'SHELXS-97 (Sheldrick, 1990)'
_diffrn_ambient_temperature 296(2)
_diffrn_measured_fraction_theta_full 0.999
_diffrn_measured_fraction_theta_max 0.999
_diffrn_measurement_device_type 'CCD area detector'
_diffrn_measurement_method 'phi and omega scans'
_diffrn_radiation_monochromator graphite
_diffrn_radiation_source 'fine-focus sealed tube'
_diffrn_radiation_type MoK\a
_diffrn_radiation_wavelength 0.71073
_diffrn_reflns_av_R_equivalents 0.0229
_diffrn_reflns_av_sigmaI/netI 0.0242
_diffrn_reflns_limit_h_max 7
_diffrn_reflns_limit_h_min -7
_diffrn_reflns_limit_k_max 12
_diffrn_reflns_limit_k_min -12
_diffrn_reflns_limit_l_max 32
_diffrn_reflns_limit_l_min -28
_diffrn_reflns_number 9745
_diffrn_reflns_theta_full 26.01
_diffrn_reflns_theta_max 26.01
_diffrn_reflns_theta_min 2.16
_exptl_absorpt_coefficient_mu 0.403
_exptl_absorpt_correction_T_max 0.8520
_exptl_absorpt_correction_T_min 0.8237
_exptl_absorpt_correction_type multi-scan
_exptl_crystal_colour colourless
_exptl_crystal_density_diffrn 1.468
_exptl_crystal_density_method 'not measured'
_exptl_crystal_description block
_exptl_crystal_F_000 768
_exptl_crystal_size_max 0.50
_exptl_crystal_size_mid 0.50
_exptl_crystal_size_min 0.41
_refine_diff_density_max 0.120
_refine_diff_density_min -0.166
_refine_diff_density_rms 0.024
_refine_ls_abs_structure_details 'Flack H D (1983), Acta Cryst. A39, 876-881'
_refine_ls_abs_structure_Flack 0.04(5)
_refine_ls_extinction_coef 0.0426(16)
_refine_ls_extinction_expression Fc^*^=kFc[1+0.001xFc^2^\l^3^/sin(2\q)]^-1/4^
_refine_ls_extinction_method SHELXL
_refine_ls_goodness_of_fit_ref 1.034
_refine_ls_hydrogen_treatment constr
_refine_ls_matrix_type full
_refine_ls_number_parameters 227
_refine_ls_number_reflns 3339
_refine_ls_number_restraints 0
_refine_ls_restrained_S_all 1.034
_refine_ls_R_factor_all 0.0379
_refine_ls_R_factor_gt 0.0291
_refine_ls_shift/su_max 0.001
_refine_ls_shift/su_mean 0.000
_refine_ls_structure_factor_coef Fsqd
_refine_ls_weighting_details 'calc w=1/[\s^2^(Fo^2^)+(0.0322P)^2^+0.1184P] where P=(Fo^2^+2Fc^2^)/3'
_refine_ls_weighting_scheme calc
_refine_ls_wR_factor_gt 0.0668
_refine_ls_wR_factor_ref 0.0709
_reflns_number_gt 2794
_reflns_number_total 3339
_reflns_threshold_expression >2sigma(I)
_cod_data_source_file 1267-2823.cff
_cod_data_source_block zzc1_0m
_cod_depositor_comments
;
The following automatic conversions were performed:
'_symmetry_cell_setting' value 'Orthorhombic' changed to 'orthorhombic'
according to '/home/saulius/struct/CIF-dictionaries/cif_core.dic'
dictionary named 'cif_core.dic' version 2.4.1 from 2010-06-29.

Automatic conversion script
Id: cif_fix_enum 1555 2011-01-17 13:19:09Z saulius 
;
_cod_original_sg_symbol_H-M P2(1)2(1)2(1)
_cod_database_code 8102596

loop_
_symmetry_equiv_pos_as_xyz
'x, y, z'
'-x+1/2, -y, z+1/2'
'-x, y+1/2, -z+1/2'
'x+1/2, -y+1/2, -z'

loop_
_atom_site_label
_atom_site_type_symbol
_atom_site_fract_x
_atom_site_fract_y
_atom_site_fract_z
_atom_site_U_iso_or_equiv
_atom_site_adp_type
_atom_site_occupancy
_atom_site_symmetry_multiplicity
_atom_site_calc_flag
_atom_site_refinement_flags
_atom_site_disorder_assembly
_atom_site_disorder_group
C1 C 0.4936(3) 0.10920(18) 0.30479(7) 0.0586(5) Uani 1 1 d . . .
C2 C 0.5120(4) 0.2214(2) 0.27628(8) 0.0706(6) Uani 1 1 d . . .
H2 H 0.6327 0.2738 0.2783 0.085 Uiso 1 1 calc R . .
C3 C 0.3480(4) 0.2554(2) 0.24448(8) 0.0699(6) Uani 1 1 d . . .
H3 H 0.3583 0.3316 0.2250 0.084 Uiso 1 1 calc R . .
C4 C 0.1717(3) 0.17902(17) 0.24121(7) 0.0544(4) Uani 1 1 d . . .
C5 C 0.1547(3) 0.0657(2) 0.26940(8) 0.0642(5) Uani 1 1 d . . .
H5 H 0.0347 0.0129 0.2670 0.077 Uiso 1 1 calc R . .
C6 C 0.3175(4) 0.0312(2) 0.30125(8) 0.0665(5) Uani 1 1 d . . .
H6 H 0.3077 -0.0455 0.3204 0.080 Uiso 1 1 calc R . .
C7 C -0.0503(3) 0.15538(18) 0.16965(7) 0.0575(5) Uani 1 1 d . . .
C8 C -0.2130(3) -0.04397(18) 0.14571(7) 0.0536(4) Uani 1 1 d . . .
C9 C -0.0851(3) -0.14524(18) 0.12978(7) 0.0579(5) Uani 1 1 d . . .
H9 H 0.0498 -0.1552 0.1432 0.069 Uiso 1 1 calc R . .
C10 C -0.1575(3) -0.23180(19) 0.09386(8) 0.0629(5) Uani 1 1 d . . .
H10 H -0.0717 -0.3003 0.0825 0.075 Uiso 1 1 calc R . .
C11 C -0.3585(3) -0.2158(2) 0.07490(7) 0.0618(5) Uani 1 1 d . . .
C12 C -0.4875(3) -0.1162(2) 0.09147(8) 0.0697(6) Uani 1 1 d . . .
H12 H -0.6234 -0.1067 0.0785 0.084 Uiso 1 1 calc R . .
C13 C -0.4138(3) -0.0304(2) 0.12744(8) 0.0667(5) Uani 1 1 d . . .
H13 H -0.5005 0.0370 0.1394 0.080 Uiso 1 1 calc R . .
C14 C 0.1175(3) 0.22592(17) 0.10108(7) 0.0559(5) Uani 1 1 d . . .
C15 C 0.2669(3) 0.2560(2) 0.06597(8) 0.0696(6) Uani 1 1 d . . .
H15 H 0.3964 0.2124 0.0645 0.083 Uiso 1 1 calc R . .
C16 C 0.2129(5) 0.3562(3) 0.03246(9) 0.0868(8) Uani 1 1 d . . .
H16 H 0.3089 0.3805 0.0076 0.104 Uiso 1 1 calc R . .
C17 C 0.0218(5) 0.4200(2) 0.03512(9) 0.0869(7) Uani 1 1 d . . .
H17 H -0.0075 0.4870 0.0122 0.104 Uiso 1 1 calc R . .
C18 C -0.1299(4) 0.3875(2) 0.07119(8) 0.0724(6) Uani 1 1 d . . .
H18 H -0.2601 0.4301 0.0731 0.087 Uiso 1 1 calc R . .
C19 C -0.0737(3) 0.28865(17) 0.10350(7) 0.0568(5) Uani 1 1 d . . .
Cl1 Cl 0.69198(10) 0.06559(6) 0.34667(2) 0.0835(2) Uani 1 1 d . . .
Cl2 Cl -0.45014(11) -0.32420(6) 0.02916(2) 0.0914(2) Uani 1 1 d . . .
O1 O 0.0046(2) 0.22606(12) 0.21185(5) 0.0638(3) Uani 1 1 d . . .
O2 O -0.1417(2) 0.03968(12) 0.18419(5) 0.0610(3) Uani 1 1 d . . .
O3 O -0.1909(2) 0.23562(12) 0.14239(5) 0.0633(4) Uani 1 1 d . . .
O4 O 0.12770(19) 0.13187(12) 0.13836(5) 0.0591(3) Uani 1 1 d . . .

loop_
_atom_site_aniso_label
_atom_site_aniso_U_11
_atom_site_aniso_U_22
_atom_site_aniso_U_33
_atom_site_aniso_U_23
_atom_site_aniso_U_13
_atom_site_aniso_U_12
C1 0.0651(11) 0.0561(11) 0.0546(11) -0.0059(9) 0.0096(9) 0.0014(10)
C2 0.0672(12) 0.0617(11) 0.0829(14) 0.0026(11) 0.0070(12) -0.0132(11)
C3 0.0814(14) 0.0502(11) 0.0781(14) 0.0116(10) 0.0074(13) -0.0079(10)
C4 0.0598(11) 0.0479(10) 0.0554(11) -0.0033(8) 0.0113(9) 0.0065(9)
C5 0.0648(12) 0.0594(11) 0.0685(13) 0.0060(10) 0.0085(11) -0.0120(10)
C6 0.0815(14) 0.0571(11) 0.0610(12) 0.0103(9) 0.0064(11) -0.0069(11)
C7 0.0572(11) 0.0504(10) 0.0648(11) 0.0011(9) 0.0092(9) 0.0138(8)
C8 0.0525(10) 0.0528(10) 0.0554(11) 0.0099(9) 0.0055(9) 0.0050(8)
C9 0.0502(10) 0.0551(10) 0.0683(12) 0.0027(9) -0.0054(9) 0.0096(8)
C10 0.0605(11) 0.0573(11) 0.0708(12) -0.0011(10) -0.0047(10) 0.0081(9)
C11 0.0620(12) 0.0635(11) 0.0598(11) 0.0168(9) -0.0067(10) -0.0072(10)
C12 0.0516(11) 0.0795(14) 0.0781(14) 0.0216(12) -0.0070(11) 0.0026(11)
C13 0.0551(11) 0.0651(12) 0.0800(14) 0.0135(11) 0.0060(11) 0.0131(9)
C14 0.0670(12) 0.0468(9) 0.0538(11) -0.0057(8) 0.0015(9) -0.0027(9)
C15 0.0759(14) 0.0650(13) 0.0678(13) -0.0123(11) 0.0117(11) -0.0109(11)
C16 0.121(2) 0.0767(15) 0.0629(14) -0.0064(13) 0.0154(14) -0.0257(15)
C17 0.139(2) 0.0604(13) 0.0611(14) 0.0056(11) -0.0129(16) -0.0120(16)
C18 0.0951(16) 0.0522(11) 0.0699(13) -0.0011(10) -0.0189(13) 0.0053(11)
C19 0.0673(12) 0.0446(9) 0.0585(11) -0.0046(8) -0.0050(10) 0.0016(9)
Cl1 0.0848(4) 0.0864(4) 0.0794(4) -0.0057(3) -0.0107(3) 0.0095(3)
Cl2 0.1009(5) 0.0916(4) 0.0818(4) 0.0022(3) -0.0264(4) -0.0184(3)
O1 0.0703(8) 0.0519(7) 0.0694(8) -0.0081(6) 0.0040(7) 0.0136(7)
O2 0.0698(8) 0.0522(7) 0.0611(8) 0.0029(6) 0.0077(7) 0.0030(6)
O3 0.0568(7) 0.0562(7) 0.0768(9) 0.0075(7) 0.0064(7) 0.0171(6)
O4 0.0545(7) 0.0539(7) 0.0690(8) 0.0028(6) 0.0097(6) 0.0143(6)

loop_
_atom_type_symbol
_atom_type_description
_atom_type_scat_dispersion_real
_atom_type_scat_dispersion_imag
_atom_type_scat_source
C C 0.0033 0.0016 'International Tables Vol C Tables 4.2.6.8 and 6.1.1.4'
H H 0.0000 0.0000 'International Tables Vol C Tables 4.2.6.8 and 6.1.1.4'
Cl Cl 0.1484 0.1585 'International Tables Vol C Tables 4.2.6.8 and 6.1.1.4'
O O 0.0106 0.0060 'International Tables Vol C Tables 4.2.6.8 and 6.1.1.4'

loop_
_geom_angle_atom_site_label_1
_geom_angle_atom_site_label_2
_geom_angle_atom_site_label_3
_geom_angle
_geom_angle_site_symmetry_1
_geom_angle_site_symmetry_3
_geom_angle_publ_flag
C6 C1 C2 120.6(2) . . ?
C6 C1 Cl1 119.08(15) . . ?
C2 C1 Cl1 120.28(17) . . ?
C1 C2 C3 118.7(2) . . ?
C1 C2 H2 120.6 . . ?
C3 C2 H2 120.6 . . ?
C4 C3 C2 120.91(18) . . ?
C4 C3 H3 119.5 . . ?
C2 C3 H3 119.5 . . ?
C3 C4 C5 120.25(19) . . ?
C3 C4 O1 117.53(17) . . ?
C5 C4 O1 121.99(18) . . ?
C4 C5 C6 119.21(19) . . ?
C4 C5 H5 120.4 . . ?
C6 C5 H5 120.4 . . ?
C1 C6 C5 120.28(18) . . ?
C1 C6 H6 119.9 . . ?
C5 C6 H6 119.9 . . ?
O2 C7 O1 108.84(15) . . ?
O2 C7 O3 112.01(15) . . ?
O1 C7 O3 106.27(14) . . ?
O2 C7 O4 111.02(13) . . ?
O1 C7 O4 111.38(15) . . ?
O3 C7 O4 107.23(14) . . ?
C13 C8 C9 120.9(2) . . ?
C13 C8 O2 119.83(18) . . ?
C9 C8 O2 119.10(16) . . ?
C8 C9 C10 119.62(18) . . ?
C8 C9 H9 120.2 . . ?
C10 C9 H9 120.2 . . ?
C9 C10 C11 119.13(19) . . ?
C9 C10 H10 120.4 . . ?
C11 C10 H10 120.4 . . ?
C12 C11 C10 121.2(2) . . ?
C12 C11 Cl2 119.41(16) . . ?
C10 C11 Cl2 119.35(17) . . ?
C11 C12 C13 119.14(19) . . ?
C11 C12 H12 120.4 . . ?
C13 C12 H12 120.4 . . ?
C8 C13 C12 120.0(2) . . ?
C8 C13 H13 120.0 . . ?
C12 C13 H13 120.0 . . ?
C15 C14 C19 122.82(19) . . ?
C15 C14 O4 128.00(19) . . ?
C19 C14 O4 109.18(16) . . ?
C14 C15 C16 115.5(2) . . ?
C14 C15 H15 122.2 . . ?
C16 C15 H15 122.2 . . ?
C17 C16 C15 121.7(2) . . ?
C17 C16 H16 119.1 . . ?
C15 C16 H16 119.1 . . ?
C16 C17 C18 122.0(2) . . ?
C16 C17 H17 119.0 . . ?
C18 C17 H17 119.0 . . ?
C19 C18 C17 115.2(2) . . ?
C19 C18 H18 122.4 . . ?
C17 C18 H18 122.4 . . ?
C18 C19 C14 122.7(2) . . ?
C18 C19 O3 128.00(19) . . ?
C14 C19 O3 109.25(16) . . ?
C7 O1 C4 118.02(13) . . ?
C7 O2 C8 116.64(14) . . ?
C19 O3 C7 105.73(13) . . ?
C14 O4 C7 105.62(13) . . ?

loop_
_geom_bond_atom_site_label_1
_geom_bond_atom_site_label_2
_geom_bond_distance
_geom_bond_site_symmetry_2
_geom_bond_publ_flag
C1 C6 1.367(3) . ?
C1 C2 1.369(3) . ?
C1 Cl1 1.733(2) . ?
C2 C3 1.381(3) . ?
C2 H2 0.9300 . ?
C3 C4 1.358(3) . ?
C3 H3 0.9300 . ?
C4 C5 1.373(3) . ?
C4 O1 1.396(2) . ?
C5 C6 1.377(3) . ?
C5 H5 0.9300 . ?
C6 H6 0.9300 . ?
C7 O2 1.361(2) . ?
C7 O1 1.374(2) . ?
C7 O3 1.404(2) . ?
C7 O4 1.419(2) . ?
C8 C13 1.365(3) . ?
C8 C9 1.371(2) . ?
C8 O2 1.401(2) . ?
C9 C10 1.373(3) . ?
C9 H9 0.9300 . ?
C10 C11 1.376(3) . ?
C10 H10 0.9300 . ?
C11 C12 1.369(3) . ?
C11 Cl2 1.736(2) . ?
C12 C13 1.372(3) . ?
C12 H12 0.9300 . ?
C13 H13 0.9300 . ?
C14 C15 1.361(3) . ?
C14 C19 1.366(3) . ?
C14 O4 1.374(2) . ?
C15 C16 1.391(3) . ?
C15 H15 0.9300 . ?
C16 C17 1.371(4) . ?
C16 H16 0.9300 . ?
C17 C18 1.395(3) . ?
C17 H17 0.9300 . ?
C18 C19 1.365(3) . ?
C18 H18 0.9300 . ?
C19 O3 1.380(2) . ?

loop_
_geom_torsion_atom_site_label_1
_geom_torsion_atom_site_label_2
_geom_torsion_atom_site_label_3
_geom_torsion_atom_site_label_4
_geom_torsion
_geom_torsion_site_symmetry_1
_geom_torsion_site_symmetry_2
_geom_torsion_site_symmetry_3
_geom_torsion_site_symmetry_4
_geom_torsion_publ_flag
C6 C1 C2 C3 1.0(3) . . . . ?
Cl1 C1 C2 C3 -177.97(16) . . . . ?
C1 C2 C3 C4 -0.3(3) . . . . ?
C2 C3 C4 C5 -0.5(3) . . . . ?
C2 C3 C4 O1 174.17(18) . . . . ?
C3 C4 C5 C6 0.5(3) . . . . ?
O1 C4 C5 C6 -173.87(18) . . . . ?
C2 C1 C6 C5 -1.0(3) . . . . ?
Cl1 C1 C6 C5 178.04(16) . . . . ?
C4 C5 C6 C1 0.2(3) . . . . ?
C13 C8 C9 C10 2.0(3) . . . . ?
O2 C8 C9 C10 176.80(16) . . . . ?
C8 C9 C10 C11 -0.7(3) . . . . ?
C9 C10 C11 C12 -0.5(3) . . . . ?
C9 C10 C11 Cl2 179.56(15) . . . . ?
C10 C11 C12 C13 0.4(3) . . . . ?
Cl2 C11 C12 C13 -179.67(15) . . . . ?
C9 C8 C13 C12 -2.1(3) . . . . ?
O2 C8 C13 C12 -176.88(17) . . . . ?
C11 C12 C13 C8 0.9(3) . . . . ?
C19 C14 C15 C16 0.3(3) . . . . ?
O4 C14 C15 C16 179.73(18) . . . . ?
C14 C15 C16 C17 0.2(3) . . . . ?
C15 C16 C17 C18 -0.6(4) . . . . ?
C16 C17 C18 C19 0.3(3) . . . . ?
C17 C18 C19 C14 0.3(3) . . . . ?
C17 C18 C19 O3 -179.58(18) . . . . ?
C15 C14 C19 C18 -0.6(3) . . . . ?
O4 C14 C19 C18 179.90(17) . . . . ?
C15 C14 C19 O3 179.25(17) . . . . ?
O4 C14 C19 O3 -0.2(2) . . . . ?
O2 C7 O1 C4 70.25(19) . . . . ?
O3 C7 O1 C4 -168.94(14) . . . . ?
O4 C7 O1 C4 -52.5(2) . . . . ?
C3 C4 O1 C7 115.6(2) . . . . ?
C5 C4 O1 C7 -69.9(2) . . . . ?
O1 C7 O2 C8 178.43(14) . . . . ?
O3 C7 O2 C8 61.21(19) . . . . ?
O4 C7 O2 C8 -58.63(19) . . . . ?
C13 C8 O2 C7 -88.8(2) . . . . ?
C9 C8 O2 C7 96.35(19) . . . . ?
C18 C19 O3 C7 -169.41(19) . . . . ?
C14 C19 O3 C7 10.74(19) . . . . ?
O2 C7 O3 C19 -138.95(15) . . . . ?
O1 C7 O3 C19 102.31(16) . . . . ?
O4 C7 O3 C19 -16.91(18) . . . . ?
C15 C14 O4 C7 170.29(19) . . . . ?
C19 C14 O4 C7 -10.25(18) . . . . ?
O2 C7 O4 C14 139.45(15) . . . . ?
O1 C7 O4 C14 -99.09(16) . . . . ?
O3 C7 O4 C14 16.79(18) . . . . ?

loop_
_cod_related_entry_id
_cod_related_entry_database
_cod_related_entry_code
1 ChemSpider 30653980
